data_4064763
loop_
_publ_author_name
'Ferrer, Montserrat'
'Guti\'errez, Albert'
'Mounir, Mounia'
'Rodr\'iguez, Laura'
'Rossell, Oriol'
'Font-Bardia, Merc\`e'
'G\'omez-Sal, Pilar'
'Mart\'in, Avelino'
'Solans, Xavier'

_publ_section_title
;
 Design and Synthesis of Polytopic Metalloligands Based on Fluoroaryl
 Gold(I) Organometallic Compounds
;
_journal_issue 12
_journal_name_full Organometallics
_journal_page_first 3419
_journal_paper_doi 10.1021/om200318c
_journal_volume 30
_journal_year 2011
_chemical_formula_moiety 'C16 H36 N, C10 Au F8 N2'
_chemical_formula_sum 'C26 H36 Au F8 N3'
_chemical_formula_weight 739.54
_chemical_name_systematic
;
 ?
;
_space_group_IT_number 14
_symmetry_cell_setting monoclinic
_symmetry_space_group_name_Hall '-P 2yn'
_symmetry_space_group_name_H-M 'P 1 21/n 1'
_atom_sites_solution_hydrogens geom
_atom_sites_solution_primary direct
_atom_sites_solution_secondary difmap
_audit_creation_method SHELXL-97
_cell_angle_alpha 90.00
_cell_angle_beta 93.5850(10)
_cell_angle_gamma 90.00
_cell_formula_units_Z 4
_cell_length_a 9.7080(10)
_cell_length_b 17.2870(10)
_cell_length_c 17.7240(10)
_cell_measurement_reflns_used 302
_cell_measurement_temperature 293(2)
_cell_measurement_theta_max 25
_cell_measurement_theta_min 2
_cell_volume 2968.7(4)
_computing_cell_refinement 'AUTOMAR (Claudio Klein, 2007)'
_computing_data_collection 'MARXDS (Claudio Klein, 2005)'
_computing_data_reduction 'MARSCALE (Claudio Klein, 2007)'
_computing_molecular_graphics 'ORTEP (Brueggermann and Smith, 1990)'
_computing_publication_material 'PLATON (Spek, 1990)'
_computing_structure_refinement 'SHELXL-97 (Sheldrick, 1997)'
_computing_structure_solution 'SHELXS-97 (Sheldrick, 1997)'
_diffrn_ambient_temperature 293(2)
_diffrn_measured_fraction_theta_full 0.861
_diffrn_measured_fraction_theta_max 0.861
_diffrn_radiation_monochromator graphite
_diffrn_radiation_source 'fine-focus sealed tube'
_diffrn_radiation_type MoK\a
_diffrn_radiation_wavelength 0.71069
_diffrn_reflns_av_R_equivalents 0.068
_diffrn_reflns_av_sigmaI/netI 0.1076
_diffrn_reflns_limit_h_max 10
_diffrn_reflns_limit_h_min -11
_diffrn_reflns_limit_k_max 20
_diffrn_reflns_limit_k_min 0
_diffrn_reflns_limit_l_max 20
_diffrn_reflns_limit_l_min 0
_diffrn_reflns_number 14405
_diffrn_reflns_theta_full 24.96
_diffrn_reflns_theta_max 24.96
_diffrn_reflns_theta_min 1.65
_exptl_absorpt_coefficient_mu 5.025
_exptl_absorpt_correction_T_max 0.5
_exptl_absorpt_correction_T_min 0.5
_exptl_absorpt_correction_type empirical
_exptl_absorpt_process_details sadabs
_exptl_crystal_density_diffrn 1.655
_exptl_crystal_density_method 'not measured'
_exptl_crystal_description prism
_exptl_crystal_F_000 1456
_exptl_crystal_size_max 0.2
_exptl_crystal_size_mid 0.1
_exptl_crystal_size_min 0.1
_refine_diff_density_max 0.792
_refine_diff_density_min -0.470
_refine_diff_density_rms 0.115
_refine_ls_extinction_method none
_refine_ls_goodness_of_fit_ref 0.820
_refine_ls_hydrogen_treatment constr
_refine_ls_matrix_type full
_refine_ls_number_parameters 345
_refine_ls_number_reflns 4489
_refine_ls_number_restraints 24
_refine_ls_restrained_S_all 0.823
_refine_ls_R_factor_all 0.1070
_refine_ls_R_factor_gt 0.0423
_refine_ls_shift/su_max 0.001
_refine_ls_shift/su_mean 0.000
_refine_ls_structure_factor_coef Fsqd
_refine_ls_weighting_details 'calc w=1/[\s^2^(Fo^2^)+(0.0537P)^2^+0.0000P] where P=(Fo^2^+2Fc^2^)/3'
_refine_ls_weighting_scheme calc
_refine_ls_wR_factor_gt 0.0894
_refine_ls_wR_factor_ref 0.1011
_reflns_number_gt 2225
_reflns_number_total 4489
_reflns_threshold_expression >2sigma(I)
_cod_data_source_file om200318c_si_001.cif
_cod_data_source_block compound_1_
_cod_original_sg_symbol_H-M P21/n
_cod_database_code 4064763

loop_
_symmetry_equiv_pos_as_xyz
'x, y, z'
'-x+1/2, y+1/2, -z+1/2'
'-x, -y, -z'
'x-1/2, -y-1/2, z-1/2'

loop_
_atom_site_label
_atom_site_type_symbol
_atom_site_fract_x
_atom_site_fract_y
_atom_site_fract_z
_atom_site_U_iso_or_equiv
_atom_site_adp_type
_atom_site_occupancy
_atom_site_symmetry_multiplicity
_atom_site_calc_flag
_atom_site_refinement_flags
Au Au 0.45011(5) 0.16503(2) 0.250361(18) 0.07376(18) Uani 1 1 d .
N1 N 0.4073(11) 0.1426(5) 0.5196(5) 0.093(3) Uani 1 1 d U
N2 N 0.4613(12) 0.1751(7) -0.0241(5) 0.098(3) Uani 1 1 d .
N3 N 0.7709(8) 0.3630(4) 0.2529(4) 0.072(2) Uani 1 1 d D
F1 F 0.6376(7) 0.0815(4) 0.3834(3) 0.116(2) Uani 1 1 d .
F2 F 0.6045(8) 0.0698(4) 0.5320(3) 0.131(3) Uani 1 1 d .
F3 F 0.2140(8) 0.2092(4) 0.5124(4) 0.131(3) Uani 1 1 d .
F4 F 0.2332(8) 0.2292(4) 0.3634(3) 0.124(2) Uani 1 1 d .
F5 F 0.2988(8) 0.2728(4) 0.1220(3) 0.117(2) Uani 1 1 d .
F6 F 0.3151(8) 0.2738(4) -0.0269(3) 0.133(3) Uani 1 1 d U
F7 F 0.6000(8) 0.0729(5) -0.0201(4) 0.134(3) Uani 1 1 d .
F8 F 0.6103(7) 0.0653(4) 0.1304(3) 0.114(2) Uani 1 1 d .
C1 C 0.4385(12) 0.1558(6) 0.3632(5) 0.074(3) Uani 1 1 d .
C2 C 0.5281(13) 0.1186(6) 0.4116(6) 0.081(3) Uani 1 1 d .
C3 C 0.5145(13) 0.1133(6) 0.4871(6) 0.089(3) Uani 1 1 d U
C4 C 0.3170(15) 0.1817(7) 0.4763(6) 0.097(4) Uani 1 1 d U
C5 C 0.3268(13) 0.1888(6) 0.4022(6) 0.088(3) Uani 1 1 d U
C6 C 0.4555(11) 0.1704(7) 0.1365(5) 0.079(3) Uani 1 1 d .
C7 C 0.3791(13) 0.2243(7) 0.0894(6) 0.091(3) Uani 1 1 d .
C8 C 0.3952(15) 0.2200(9) 0.0135(7) 0.105(4) Uani 1 1 d U
C9 C 0.5312(15) 0.1254(8) 0.0181(8) 0.105(4) Uani 1 1 d U
C10 C 0.5400(13) 0.1204(7) 0.0951(6) 0.086(3) Uani 1 1 d U
C11 C 0.8880(10) 0.4044(7) 0.2257(6) 0.098(3) Uani 1 1 d DU
H11A H 0.8660 0.4592 0.2248 0.118 Uiso 1 1 calc R
H11B H 0.8990 0.3886 0.1739 0.118 Uiso 1 1 calc R
C12 C 1.0242(12) 0.3942(7) 0.2694(6) 0.112(4) Uani 1 1 d DU
H12A H 1.0551 0.3413 0.2633 0.134 Uiso 1 1 calc R
H12B H 1.0113 0.4022 0.3227 0.134 Uiso 1 1 calc R
C13 C 1.1354(13) 0.4485(7) 0.2455(7) 0.121(4) Uani 1 1 d D
H13A H 1.1478 0.4414 0.1920 0.145 Uiso 1 1 calc R
H13B H 1.1065 0.5015 0.2530 0.145 Uiso 1 1 calc R
C14 C 1.2671(14) 0.4347(10) 0.2887(7) 0.160(6) Uani 1 1 d D
H14A H 1.3303 0.4757 0.2792 0.239 Uiso 1 1 calc R
H14B H 1.3052 0.3863 0.2735 0.239 Uiso 1 1 calc R
H14C H 1.2519 0.4329 0.3417 0.239 Uiso 1 1 calc R
C15 C 0.6570(11) 0.3678(6) 0.1937(5) 0.097(4) Uani 1 1 d D
H15A H 0.5805 0.3375 0.2104 0.116 Uiso 1 1 calc R
H15B H 0.6877 0.3433 0.1485 0.116 Uiso 1 1 calc R
C16 C 0.6033(10) 0.4459(6) 0.1722(5) 0.096(3) Uani 1 1 d DU
H16A H 0.5681 0.4704 0.2163 0.115 Uiso 1 1 calc R
H16B H 0.6789 0.4773 0.1561 0.115 Uiso 1 1 calc R
C17 C 0.4921(12) 0.4442(6) 0.1107(5) 0.112(4) Uani 1 1 d DU
H17A H 0.4231 0.4071 0.1246 0.134 Uiso 1 1 calc R
H17B H 0.5315 0.4246 0.0654 0.134 Uiso 1 1 calc R
C18 C 0.4204(13) 0.5185(7) 0.0909(6) 0.132(5) Uani 1 1 d D
H18A H 0.3517 0.5098 0.0505 0.199 Uiso 1 1 calc R
H18B H 0.4864 0.5556 0.0752 0.199 Uiso 1 1 calc R
H18C H 0.3770 0.5378 0.1343 0.199 Uiso 1 1 calc R
C19 C 0.7281(10) 0.3960(6) 0.3258(5) 0.087(3) Uani 1 1 d D
H19A H 0.8065 0.3919 0.3623 0.104 Uiso 1 1 calc R
H19B H 0.7106 0.4507 0.3177 0.104 Uiso 1 1 calc R
C20 C 0.6070(11) 0.3632(6) 0.3613(5) 0.097(4) Uani 1 1 d D
H20A H 0.6259 0.3097 0.3747 0.117 Uiso 1 1 calc R
H20B H 0.5282 0.3640 0.3249 0.117 Uiso 1 1 calc R
C21 C 0.5715(12) 0.4065(7) 0.4306(6) 0.119(4) Uani 1 1 d DU
H21A H 0.6547 0.4108 0.4636 0.142 Uiso 1 1 calc R
H21B H 0.5449 0.4586 0.4154 0.142 Uiso 1 1 calc R
C22 C 0.4603(16) 0.3744(9) 0.4760(8) 0.193(8) Uani 1 1 d DU
H22A H 0.4222 0.4151 0.5051 0.289 Uiso 1 1 calc R
H22B H 0.4982 0.3351 0.5094 0.289 Uiso 1 1 calc R
H22C H 0.3890 0.3525 0.4426 0.289 Uiso 1 1 calc R
C23 C 0.8020(11) 0.2821(5) 0.2667(5) 0.090(3) Uani 1 1 d D
H23A H 0.7184 0.2565 0.2807 0.108 Uiso 1 1 calc R
H23B H 0.8687 0.2785 0.3096 0.108 Uiso 1 1 calc R
C24 C 0.8574(12) 0.2389(6) 0.2022(6) 0.106(4) Uani 1 1 d DU
H24A H 0.9314 0.2688 0.1821 0.128 Uiso 1 1 calc R
H24B H 0.7848 0.2335 0.1624 0.128 Uiso 1 1 calc R
C25 C 0.9111(13) 0.1601(6) 0.2242(7) 0.122(4) Uani 1 1 d DU
H25A H 0.9611 0.1643 0.2732 0.147 Uiso 1 1 calc R
H25B H 0.8327 0.1264 0.2303 0.147 Uiso 1 1 calc R
C26 C 1.0018(17) 0.1225(8) 0.1721(9) 0.187(7) Uani 1 1 d D
H26A H 1.0475 0.0794 0.1970 0.280 Uiso 1 1 calc R
H26B H 1.0694 0.1589 0.1569 0.280 Uiso 1 1 calc R
H26C H 0.9478 0.1045 0.1284 0.280 Uiso 1 1 calc R

loop_
_atom_site_aniso_label
_atom_site_aniso_U_11
_atom_site_aniso_U_22
_atom_site_aniso_U_33
_atom_site_aniso_U_23
_atom_site_aniso_U_13
_atom_site_aniso_U_12
Au 0.0892(3) 0.0745(3) 0.0578(2) -0.0017(2) 0.00689(17) -0.0120(3)
N1 0.111(8) 0.093(8) 0.079(6) 0.005(5) 0.019(6) -0.001(6)
N2 0.113(9) 0.123(9) 0.058(6) -0.012(6) 0.003(6) -0.027(7)
N3 0.088(7) 0.071(6) 0.059(5) 0.011(4) 0.011(5) -0.007(5)
F1 0.121(6) 0.135(6) 0.091(4) -0.010(4) 0.008(4) 0.033(5)
F2 0.175(8) 0.129(6) 0.086(4) 0.010(4) -0.004(4) 0.043(5)
F3 0.135(7) 0.168(7) 0.094(5) 0.012(4) 0.035(4) 0.042(5)
F4 0.125(6) 0.145(6) 0.100(5) 0.017(4) 0.007(4) 0.038(5)
F5 0.151(7) 0.101(5) 0.096(5) -0.009(4) -0.001(4) 0.013(5)
F6 0.170(8) 0.131(6) 0.094(4) 0.014(4) -0.026(4) 0.004(5)
F7 0.145(7) 0.161(7) 0.099(5) -0.021(5) 0.033(4) -0.008(5)
F8 0.131(6) 0.113(5) 0.098(4) 0.004(4) 0.008(4) 0.026(5)
C1 0.087(9) 0.066(7) 0.069(6) -0.005(6) 0.004(6) -0.010(7)
C2 0.089(10) 0.078(8) 0.077(8) 0.001(6) 0.014(7) 0.003(7)
C3 0.119(11) 0.079(8) 0.070(8) 0.007(6) 0.008(6) 0.016(7)
C4 0.125(11) 0.097(10) 0.071(5) 0.003(6) 0.017(7) 0.023(8)
C5 0.101(10) 0.095(9) 0.068(5) 0.004(6) 0.003(7) 0.015(7)
C6 0.081(8) 0.082(8) 0.075(6) -0.001(7) -0.002(6) -0.017(7)
C7 0.114(11) 0.080(9) 0.078(8) -0.011(6) 0.010(7) -0.010(8)
C8 0.122(12) 0.130(11) 0.060(8) 0.005(6) -0.023(7) -0.016(8)
C9 0.116(12) 0.124(11) 0.075(5) -0.014(8) 0.008(8) -0.007(9)
C10 0.086(10) 0.095(9) 0.077(5) -0.001(7) 0.003(7) -0.012(7)
C11 0.106(8) 0.101(9) 0.089(7) -0.006(7) 0.018(5) -0.012(8)
C12 0.140(10) 0.090(9) 0.101(8) 0.009(7) -0.018(7) -0.023(9)
C13 0.112(12) 0.107(10) 0.147(11) 0.018(8) 0.029(9) 0.010(9)
C14 0.103(13) 0.233(19) 0.141(11) 0.049(12) -0.003(9) -0.012(12)
C15 0.134(12) 0.099(9) 0.056(6) -0.004(5) 0.002(7) 0.018(7)
C16 0.094(9) 0.107(9) 0.087(7) 0.017(6) 0.014(5) 0.003(7)
C17 0.139(12) 0.113(10) 0.082(7) 0.017(7) -0.006(6) 0.025(9)
C18 0.129(12) 0.147(13) 0.120(10) 0.028(9) 0.001(8) 0.029(10)
C19 0.077(9) 0.110(9) 0.073(6) -0.002(6) 0.005(6) 0.000(7)
C20 0.088(9) 0.112(10) 0.091(8) -0.012(6) 0.010(7) 0.004(7)
C21 0.129(11) 0.133(11) 0.095(8) -0.005(8) 0.020(7) -0.004(8)
C22 0.24(2) 0.207(17) 0.141(13) 0.002(11) 0.088(12) -0.050(14)
C23 0.104(10) 0.078(9) 0.087(7) 0.000(6) -0.001(6) 0.004(7)
C24 0.116(11) 0.090(7) 0.115(9) 0.010(7) 0.020(7) 0.009(7)
C25 0.125(12) 0.104(8) 0.138(10) 0.024(8) 0.016(8) 0.023(8)
C26 0.23(2) 0.126(13) 0.204(17) -0.010(12) 0.038(15) 0.077(14)

loop_
_atom_type_symbol
_atom_type_description
_atom_type_scat_dispersion_real
_atom_type_scat_dispersion_imag
_atom_type_scat_source
C C 0.0033 0.0016 'International Tables Vol C Tables 4.2.6.8 and 6.1.1.4'
H H 0.0000 0.0000 'International Tables Vol C Tables 4.2.6.8 and 6.1.1.4'
N N 0.0061 0.0033 'International Tables Vol C Tables 4.2.6.8 and 6.1.1.4'
F F 0.0171 0.0103 'International Tables Vol C Tables 4.2.6.8 and 6.1.1.4'
Au Au -2.0133 8.8022 'International Tables Vol C Tables 4.2.6.8 and 6.1.1.4'

loop_
_geom_angle_atom_site_label_1
_geom_angle_atom_site_label_2
_geom_angle_atom_site_label_3
_geom_angle
C1 Au C6 177.4(4)
C4 N1 C3 117.2(11)
C8 N2 C9 112.2(12)
C23 N3 C11 111.9(8)
C23 N3 C15 108.2(7)
C11 N3 C15 107.7(8)
C23 N3 C19 106.8(7)
C11 N3 C19 111.4(7)
C15 N3 C19 110.8(7)
C2 C1 C5 111.1(10)
C2 C1 Au 126.6(9)
C5 C1 Au 122.3(8)
C1 C2 C3 124.2(11)
C1 C2 F1 118.6(10)
C3 C2 F1 117.1(11)
N1 C3 C2 122.1(12)
N1 C3 F2 116.6(10)
C2 C3 F2 120.9(11)
F3 C4 N1 113.8(11)
F3 C4 C5 123.6(13)
N1 C4 C5 122.5(12)
F4 C5 C4 118.6(11)
F4 C5 C1 118.7(9)
C4 C5 C1 122.7(11)
C10 C6 C7 113.0(10)
C10 C6 Au 122.4(9)
C7 C6 Au 124.6(9)
F5 C7 C8 125.4(13)
F5 C7 C6 117.7(10)
C8 C7 C6 116.9(12)
N2 C8 C7 131.5(14)
N2 C8 F6 116.2(12)
C7 C8 F6 112.1(13)
N2 C9 F7 114.6(13)
N2 C9 C10 127.9(14)
F7 C9 C10 117.5(14)
F8 C10 C9 121.5(12)
F8 C10 C6 119.7(10)
C9 C10 C6 118.3(12)
N3 C11 C12 117.0(9)
N3 C11 H11A 108.1
C12 C11 H11A 108.1
N3 C11 H11B 108.1
C12 C11 H11B 108.1
H11A C11 H11B 107.3
C11 C12 C13 113.8(10)
C11 C12 H12A 108.8
C13 C12 H12A 108.8
C11 C12 H12B 108.8
C13 C12 H12B 108.8
H12A C12 H12B 107.7
C14 C13 C12 111.5(11)
C14 C13 H13A 109.3
C12 C13 H13A 109.3
C14 C13 H13B 109.3
C12 C13 H13B 109.3
H13A C13 H13B 108.0
C13 C14 H14A 109.5
C13 C14 H14B 109.5
H14A C14 H14B 109.5
C13 C14 H14C 109.5
H14A C14 H14C 109.5
H14B C14 H14C 109.5
N3 C15 C16 117.9(8)
N3 C15 H15A 107.8
C16 C15 H15A 107.8
N3 C15 H15B 107.8
C16 C15 H15B 107.8
H15A C15 H15B 107.2
C17 C16 C15 113.3(9)
C17 C16 H16A 108.9
C15 C16 H16A 108.9
C17 C16 H16B 108.9
C15 C16 H16B 108.9
H16A C16 H16B 107.7
C16 C17 C18 117.5(10)
C16 C17 H17A 107.9
C18 C17 H17A 107.9
C16 C17 H17B 107.9
C18 C17 H17B 107.9
H17A C17 H17B 107.2
C17 C18 H18A 109.5
C17 C18 H18B 109.5
H18A C18 H18B 109.5
C17 C18 H18C 109.5
H18A C18 H18C 109.5
H18B C18 H18C 109.5
C20 C19 N3 119.5(8)
C20 C19 H19A 107.4
N3 C19 H19A 107.4
C20 C19 H19B 107.4
N3 C19 H19B 107.4
H19A C19 H19B 107.0
C19 C20 C21 112.8(8)
C19 C20 H20A 109.0
C21 C20 H20A 109.0
C19 C20 H20B 109.0
C21 C20 H20B 109.0
H20A C20 H20B 107.8
C22 C21 C20 117.9(10)
C22 C21 H21A 107.8
C20 C21 H21A 107.8
C22 C21 H21B 107.8
C20 C21 H21B 107.8
H21A C21 H21B 107.2
C21 C22 H22A 109.5
C21 C22 H22B 109.5
H22A C22 H22B 109.5
C21 C22 H22C 109.5
H22A C22 H22C 109.5
H22B C22 H22C 109.5
N3 C23 C24 115.7(7)
N3 C23 H23A 108.3
C24 C23 H23A 108.3
N3 C23 H23B 108.3
C24 C23 H23B 108.3
H23A C23 H23B 107.4
C23 C24 C25 112.9(8)
C23 C24 H24A 109.0
C25 C24 H24A 109.0
C23 C24 H24B 109.0
C25 C24 H24B 109.0
H24A C24 H24B 107.8
C26 C25 C24 116.8(10)
C26 C25 H25A 108.1
C24 C25 H25A 108.1
C26 C25 H25B 108.1
C24 C25 H25B 108.1
H25A C25 H25B 107.3
C25 C26 H26A 109.5
C25 C26 H26B 109.5
H26A C26 H26B 109.5
C25 C26 H26C 109.5
H26A C26 H26C 109.5
H26B C26 H26C 109.5

loop_
_geom_bond_atom_site_label_1
_geom_bond_atom_site_label_2
_geom_bond_distance
Au C1 2.017(9)
Au C6 2.025(9)
N1 C4 1.315(14)
N1 C3 1.321(13)
N2 C8 1.229(15)
N2 C9 1.302(15)
N3 C23 1.449(8)
N3 C11 1.451(8)
N3 C15 1.478(8)
N3 C19 1.495(7)
F1 C2 1.363(11)
F2 C3 1.370(12)
F3 C4 1.309(12)
F4 C5 1.307(11)
F5 C7 1.303(12)
F6 C8 1.383(14)
F7 C9 1.337(14)
F8 C10 1.307(12)
C1 C2 1.345(13)
C1 C5 1.439(14)
C2 C3 1.357(13)
C4 C5 1.329(14)
C6 C10 1.426(15)
C6 C7 1.427(14)
C7 C8 1.367(15)
C9 C10 1.364(15)
C11 C12 1.500(8)
C11 H11A 0.9700
C11 H11B 0.9700
C12 C13 1.511(9)
C12 H12A 0.9700
C12 H12B 0.9700
C13 C14 1.469(9)
C13 H13A 0.9700
C13 H13B 0.9700
C14 H14A 0.9600
C14 H14B 0.9600
C14 H14C 0.9600
C15 C16 1.488(8)
C15 H15A 0.9700
C15 H15B 0.9700
C16 C17 1.486(8)
C16 H16A 0.9700
C16 H16B 0.9700
C17 C18 1.492(8)
C17 H17A 0.9700
C17 H17B 0.9700
C18 H18A 0.9600
C18 H18B 0.9600
C18 H18C 0.9600
C19 C20 1.480(8)
C19 H19A 0.9700
C19 H19B 0.9700
C20 C21 1.498(8)
C20 H20A 0.9700
C20 H20B 0.9700
C21 C22 1.493(19)
C21 H21A 0.9700
C21 H21B 0.9700
C22 H22A 0.9600
C22 H22B 0.9600
C22 H22C 0.9600
C23 C24 1.493(8)
C23 H23A 0.9700
C23 H23B 0.9700
C24 C25 1.502(8)
C24 H24A 0.9700
C24 H24B 0.9700
C25 C26 1.47(2)
C25 H25A 0.9700
C25 H25B 0.9700
C26 H26A 0.9600
C26 H26B 0.9600
C26 H26C 0.9600
